data_1539132
loop_
_publ_author_name
'Svensson, C.'
'Abrahams, S.C.'
'Bernstein, J.L.'

_publ_section_title
;
 Crystal Structure and Pyroelectric Coefficient of Co (I O3)2 and
 Structural Relationships among the Anhydrous Noncentrosymmetric
 3d-Transition Metal Iodates
;
_journal_name_full 'Journal of Solid State Chemistry'
_journal_page_first 195
_journal_page_last 204
_journal_volume 36
_journal_year 1981
_chemical_formula_sum 'Co I2 O6'
_chemical_name_systematic 'Co (I O3)2'
_space_group_IT_number 143
_symmetry_space_group_name_Hall 'P 3'
_symmetry_space_group_name_H-M 'P 3'
_cell_angle_alpha 90
_cell_angle_beta 90
_cell_angle_gamma 120
_cell_formula_units_Z 4
_cell_length_a 10.9597
_cell_length_b 10.9597
_cell_length_c 5.0774
_cell_volume 528.165
_citation_journal_id_ASTM JSSCBI
_cod_data_source_file Svensson_JSSCBI_1981_1330.cif
_cod_data_source_block Co1I2O6
_cod_original_cell_volume 528.1647
_cod_original_formula_sum 'Co1 I2 O6'
_cod_database_code 1539132

loop_
_symmetry_equiv_pos_as_xyz
x,y,z
-y,x-y,z
-x+y,-x,z

loop_
_atom_site_label
_atom_site_type_symbol
_atom_site_fract_x
_atom_site_fract_y
_atom_site_fract_z
_atom_site_occupancy
_atom_site_U_iso_or_equiv
O4 O-2 0.8602 0.5399 0.2969 1 0.0
O6 O-2 0.6396 0.9579 0.8259 1 0.0
O3 O-2 0.9506 0.8213 0.3421 1 0.0
I4 I+5 0.82227 0.6568 0.49152 1 0.0
O7 O-2 0.8243 0.857 0.795 1 0.0
Co2 Co+2 0.5057 0.9967 0.0758 0.674 0.0
Co3 Co+2 0.5019 0.9971 0.5593 0.365 0.0
I3 I+5 0.67633 0.83187 0.98658 1 0.0
I2 I+5 0.3333 0.6667 0.48365 1 0.0
O5 O-2 0.6718 0.6317 0.3027 1 0.0
O1 O-2 0.8266 0.3769 0.8235 1 0.0
Co1 Co+2 0 0 0.5716 1 0.0
O2 O-2 0.4676 0.8188 0.3093 1 0.0
O8 O-2 0.5425 0.6743 0.8338 1 0.0
I1 I+5 0.6667 0.3333 0 1 0.0
